data_4102491
loop_
_publ_author_name
'Julia R. Khusnutdinova'
'Nigam P. Rath'
'Liviu M. Mirica'

_publ_section_title
;
 Stable Mononuclear Organometallic Pd(III) Complexes and Their C-C Bond
 Formation Reactivity
;
_journal_name_full 'Journal of the American Chemical Society'
_journal_page_first 7303
_journal_page_last 7305
_journal_paper_doi 10.1021/ja103001g
_journal_volume 132
_journal_year 2010
_chemical_formula_sum 'C25 H38 Cl F6 N5 P Pd'
_chemical_formula_weight 695.42
_chemical_name_systematic
; 
 ? 
;
_space_group_IT_number 61
_symmetry_cell_setting orthorhombic
_symmetry_space_group_name_Hall '-P 2ac 2ab'
_symmetry_space_group_name_H-M 'P b c a'
_atom_sites_solution_hydrogens geom
_atom_sites_solution_primary direct
_atom_sites_solution_secondary difmap
_audit_creation_method SHELXL-97
_cell_angle_alpha 90.00
_cell_angle_beta 90.00
_cell_angle_gamma 90.00
_cell_formula_units_Z 8
_cell_length_a 13.8529(7)
_cell_length_b 13.5891(7)
_cell_length_c 30.6143(17)
_cell_measurement_reflns_used 9842
_cell_measurement_temperature 100(2)
_cell_measurement_theta_max 28.55
_cell_measurement_theta_min 2.20
_cell_volume 5763.1(5)
_computing_cell_refinement 'Bruker SAINT'
_computing_data_collection 'Bruker APEX2'
_computing_data_reduction 'Bruker SAINT'
_computing_molecular_graphics 'Bruker SHELXTL'
_computing_publication_material 'Bruker SHELXTL'
_computing_structure_refinement 'SHELXL-97 (Sheldrick, 2008)'
_computing_structure_solution 'SHELXS-97 (Sheldrick, 2008)'
_diffrn_ambient_temperature 100(2)
_diffrn_measured_fraction_theta_full 1.000
_diffrn_measured_fraction_theta_max 0.998
_diffrn_measurement_device_type 'Bruker APEX-II CCD'
_diffrn_measurement_method '\f and \w scans'
_diffrn_radiation_monochromator graphite
_diffrn_radiation_source 'fine-focus sealed tube'
_diffrn_radiation_type MoK\a
_diffrn_radiation_wavelength 0.71073
_diffrn_reflns_av_R_equivalents 0.0547
_diffrn_reflns_av_sigmaI/netI 0.0192
_diffrn_reflns_limit_h_max 18
_diffrn_reflns_limit_h_min -17
_diffrn_reflns_limit_k_max 18
_diffrn_reflns_limit_k_min -15
_diffrn_reflns_limit_l_max 41
_diffrn_reflns_limit_l_min -41
_diffrn_reflns_number 163333
_diffrn_reflns_theta_full 25.00
_diffrn_reflns_theta_max 28.60
_diffrn_reflns_theta_min 1.98
_exptl_absorpt_coefficient_mu 0.856
_exptl_absorpt_correction_T_max 0.9285
_exptl_absorpt_correction_T_min 0.7319
_exptl_absorpt_correction_type multi-scan
_exptl_absorpt_process_details 'sadabs v2008/1'
_exptl_crystal_colour brown
_exptl_crystal_density_diffrn 1.603
_exptl_crystal_density_meas ?
_exptl_crystal_density_method 'not measured'
_exptl_crystal_description plate
_exptl_crystal_F_000 2840
_exptl_crystal_size_max 0.39
_exptl_crystal_size_mid 0.22
_exptl_crystal_size_min 0.09
_refine_diff_density_max 0.634
_refine_diff_density_min -0.449
_refine_diff_density_rms 0.075
_refine_ls_extinction_method none
_refine_ls_goodness_of_fit_ref 1.075
_refine_ls_hydrogen_treatment constr
_refine_ls_matrix_type full
_refine_ls_number_parameters 360
_refine_ls_number_reflns 7366
_refine_ls_number_restraints 0
_refine_ls_restrained_S_all 1.075
_refine_ls_R_factor_all 0.0368
_refine_ls_R_factor_gt 0.0266
_refine_ls_shift/su_max 0.002
_refine_ls_shift/su_mean 0.000
_refine_ls_structure_factor_coef Fsqd
_refine_ls_weighting_details 'calc w=1/[\s^2^(Fo^2^)+(0.0215P)^2^+8.3620P] where P=(Fo^2^+2Fc^2^)/3'
_refine_ls_weighting_scheme calc
_refine_ls_wR_factor_gt 0.0586
_refine_ls_wR_factor_ref 0.0639
_reflns_number_gt 6224
_reflns_number_total 7366
_reflns_threshold_expression >2sigma(I)
_cod_data_source_file ja103001g_si_002.cif
_cod_data_source_block m33209
_cod_depositor_comments
;
The following automatic conversions were performed:

'_exptl_crystal_density_meas' value 'no' was changed to '?' - the
value is perceived as not measured.

Automatic conversion script
Id: cif_fix_values 3008 2015-01-20 13:52:24Z robertas 
;
_cod_database_code 4102491

loop_
_symmetry_equiv_pos_as_xyz
'x, y, z'
'-x+1/2, -y, z+1/2'
'-x, y+1/2, -z+1/2'
'x+1/2, -y+1/2, -z'
'-x, -y, -z'
'x-1/2, y, -z-1/2'
'x, -y-1/2, z-1/2'
'-x-1/2, y-1/2, z'

loop_
_atom_site_label
_atom_site_type_symbol
_atom_site_fract_x
_atom_site_fract_y
_atom_site_fract_z
_atom_site_U_iso_or_equiv
_atom_site_adp_type
_atom_site_occupancy
_atom_site_symmetry_multiplicity
_atom_site_calc_flag
_atom_site_refinement_flags
Pd1 Pd 0.071354(10) 0.694542(10) 0.178750(4) 0.00970(4) Uani 1 1 d .
Cl1 Cl -0.05965(3) 0.65185(4) 0.223138(16) 0.01723(10) Uani 1 1 d .
N1 N 0.01619(11) 0.83296(11) 0.16166(5) 0.0114(3) Uani 1 1 d .
N2 N 0.18567(11) 0.72773(12) 0.14050(5) 0.0122(3) Uani 1 1 d .
N3 N 0.00117(12) 0.67451(11) 0.10666(5) 0.0120(3) Uani 1 1 d .
N4 N 0.16940(11) 0.80560(12) 0.22215(5) 0.0127(3) Uani 1 1 d .
C1 C 0.13307(13) 0.55862(14) 0.19456(6) 0.0120(4) Uani 1 1 d .
H1A H 0.1894 0.5469 0.1759 0.018 Uiso 1 1 calc R
H1B H 0.0855 0.5062 0.1900 0.018 Uiso 1 1 calc R
H1C H 0.1532 0.5590 0.2252 0.018 Uiso 1 1 calc R
C2 C 0.26623(14) 0.76995(16) 0.20826(6) 0.0160(4) Uani 1 1 d .
H2A H 0.2815 0.7080 0.2238 0.019 Uiso 1 1 calc R
H2B H 0.3157 0.8194 0.2162 0.019 Uiso 1 1 calc R
C3 C 0.26949(14) 0.75213(14) 0.15970(6) 0.0145(4) Uani 1 1 d .
C4 C 0.35198(14) 0.76348(16) 0.13476(7) 0.0183(4) Uani 1 1 d .
H4 H 0.4116 0.7806 0.1481 0.022 Uiso 1 1 calc R
C5 C 0.34642(15) 0.74958(16) 0.09001(7) 0.0187(4) Uani 1 1 d .
H5 H 0.4031 0.7526 0.0726 0.022 Uiso 1 1 calc R
C6 C 0.25783(15) 0.73128(15) 0.07079(6) 0.0161(4) Uani 1 1 d .
H6 H 0.2526 0.7249 0.0400 0.019 Uiso 1 1 calc R
C7 C 0.17687(14) 0.72234(14) 0.09701(6) 0.0128(4) Uani 1 1 d .
C8 C 0.07599(14) 0.72090(14) 0.07835(6) 0.0133(4) Uani 1 1 d .
H8A H 0.0562 0.7895 0.0722 0.016 Uiso 1 1 calc R
H8B H 0.0776 0.6853 0.0501 0.016 Uiso 1 1 calc R
C9 C -0.08333(13) 0.74146(14) 0.11149(6) 0.0137(4) Uani 1 1 d .
H9A H -0.1333 0.7087 0.1295 0.016 Uiso 1 1 calc R
H9B H -0.1115 0.7546 0.0823 0.016 Uiso 1 1 calc R
C10 C -0.05553(13) 0.83758(14) 0.13253(6) 0.0125(4) Uani 1 1 d .
C11 C -0.09825(15) 0.92691(15) 0.12250(6) 0.0160(4) Uani 1 1 d .
H11 H -0.1483 0.9307 0.1014 0.019 Uiso 1 1 calc R
C12 C -0.06652(16) 1.01046(15) 0.14392(7) 0.0200(4) Uani 1 1 d .
H12 H -0.0977 1.0717 0.1390 0.024 Uiso 1 1 calc R
C13 C 0.01064(16) 1.00486(15) 0.17248(7) 0.0184(4) Uani 1 1 d .
H13 H 0.0344 1.0621 0.1867 0.022 Uiso 1 1 calc R
C14 C 0.05226(14) 0.91401(15) 0.17982(6) 0.0152(4) Uani 1 1 d .
C15 C 0.14983(14) 0.90369(14) 0.20194(6) 0.0152(4) Uani 1 1 d .
H15A H 0.2008 0.9172 0.1801 0.018 Uiso 1 1 calc R
H15B H 0.1549 0.9546 0.2249 0.018 Uiso 1 1 calc R
C16 C 0.15842(14) 0.80926(15) 0.27149(6) 0.0147(4) Uani 1 1 d .
C17 C 0.05934(15) 0.85274(16) 0.28192(7) 0.0179(4) Uani 1 1 d .
H17A H 0.0578 0.9221 0.2731 0.027 Uiso 1 1 calc R
H17B H 0.0471 0.8477 0.3134 0.027 Uiso 1 1 calc R
H17C H 0.0095 0.8163 0.2660 0.027 Uiso 1 1 calc R
C18 C 0.23810(16) 0.87113(17) 0.29298(7) 0.0212(4) Uani 1 1 d .
H18A H 0.3008 0.8397 0.2881 0.032 Uiso 1 1 calc R
H18B H 0.2258 0.8760 0.3244 0.032 Uiso 1 1 calc R
H18C H 0.2385 0.9372 0.2801 0.032 Uiso 1 1 calc R
C19 C 0.16260(16) 0.70497(16) 0.29024(6) 0.0188(4) Uani 1 1 d .
H19A H 0.1120 0.6647 0.2768 0.028 Uiso 1 1 calc R
H19B H 0.1527 0.7075 0.3219 0.028 Uiso 1 1 calc R
H19C H 0.2259 0.6759 0.2840 0.028 Uiso 1 1 calc R
C20 C -0.02876(14) 0.57360(14) 0.08943(6) 0.0146(4) Uani 1 1 d .
C21 C 0.06227(15) 0.51111(15) 0.08359(7) 0.0202(4) Uani 1 1 d .
H21A H 0.1020 0.5390 0.0602 0.030 Uiso 1 1 calc R
H21B H 0.0439 0.4436 0.0760 0.030 Uiso 1 1 calc R
H21C H 0.0992 0.5107 0.1109 0.030 Uiso 1 1 calc R
C22 C -0.08176(15) 0.58076(16) 0.04548(7) 0.0183(4) Uani 1 1 d .
H22A H -0.1426 0.6165 0.0495 0.027 Uiso 1 1 calc R
H22B H -0.0953 0.5144 0.0345 0.027 Uiso 1 1 calc R
H22C H -0.0412 0.6160 0.0244 0.027 Uiso 1 1 calc R
C23 C -0.09471(16) 0.52425(15) 0.12271(7) 0.0187(4) Uani 1 1 d .
H23A H -0.0641 0.5259 0.1516 0.028 Uiso 1 1 calc R
H23B H -0.1060 0.4558 0.1141 0.028 Uiso 1 1 calc R
H23C H -0.1564 0.5594 0.1239 0.028 Uiso 1 1 calc R
P1 P -0.36701(4) 0.73512(4) 0.061418(17) 0.01674(11) Uani 1 1 d .
F1 F -0.31371(13) 0.69676(12) 0.01851(5) 0.0438(4) Uani 1 1 d .
F2 F -0.43366(11) 0.80576(11) 0.03254(5) 0.0355(4) Uani 1 1 d .
F3 F -0.42170(9) 0.77186(10) 0.10420(4) 0.0242(3) Uani 1 1 d .
F4 F -0.30147(9) 0.66406(10) 0.09028(5) 0.0279(3) Uani 1 1 d .
F5 F -0.44525(10) 0.64864(11) 0.05634(5) 0.0324(3) Uani 1 1 d .
F6 F -0.28991(11) 0.82089(11) 0.06621(6) 0.0400(4) Uani 1 1 d .
N1S N 0.17691(19) 0.96215(18) 0.09174(9) 0.0464(6) Uani 1 1 d .
C1S C 0.1631(2) 0.99177(18) 0.05779(10) 0.0349(6) Uani 1 1 d .
C2S C 0.1446(2) 1.0302(2) 0.01394(10) 0.0450(7) Uani 1 1 d .
H2SA H 0.1163 0.9782 -0.0042 0.068 Uiso 1 1 calc R
H2SB H 0.2054 1.0523 0.0009 0.068 Uiso 1 1 calc R
H2S3 H 0.0996 1.0857 0.0158 0.068 Uiso 1 1 calc R

loop_
_atom_site_aniso_label
_atom_site_aniso_U_11
_atom_site_aniso_U_22
_atom_site_aniso_U_33
_atom_site_aniso_U_23
_atom_site_aniso_U_13
_atom_site_aniso_U_12
Pd1 0.00729(7) 0.00939(7) 0.01240(7) 0.00109(5) 0.00024(5) 0.00101(5)
Cl1 0.0131(2) 0.0189(2) 0.0197(2) -0.00011(18) 0.00279(18) -0.00118(18)
N1 0.0107(7) 0.0095(7) 0.0141(7) 0.0012(6) 0.0010(6) 0.0003(6)
N2 0.0096(7) 0.0119(7) 0.0152(8) 0.0009(6) 0.0004(6) 0.0005(6)
N3 0.0107(7) 0.0107(7) 0.0147(7) -0.0006(6) 0.0001(6) 0.0010(6)
N4 0.0094(7) 0.0152(8) 0.0136(7) 0.0007(6) 0.0006(6) 0.0002(6)
C1 0.0085(8) 0.0126(9) 0.0149(8) -0.0044(7) -0.0033(7) 0.0087(7)
C2 0.0086(9) 0.0245(10) 0.0149(9) -0.0010(8) -0.0002(7) 0.0009(8)
C3 0.0110(9) 0.0152(9) 0.0174(9) 0.0003(7) -0.0009(7) 0.0004(7)
C4 0.0102(9) 0.0229(10) 0.0219(10) -0.0002(8) 0.0007(8) -0.0014(8)
C5 0.0125(9) 0.0215(10) 0.0222(10) -0.0011(8) 0.0047(8) 0.0000(8)
C6 0.0159(9) 0.0168(9) 0.0154(9) 0.0001(8) 0.0021(7) 0.0011(8)
C7 0.0115(9) 0.0110(8) 0.0159(9) 0.0001(7) 0.0002(7) 0.0007(7)
C8 0.0117(9) 0.0154(8) 0.0128(8) 0.0012(7) 0.0001(7) 0.0003(7)
C9 0.0090(8) 0.0134(9) 0.0188(9) -0.0009(7) -0.0027(7) 0.0020(7)
C10 0.0108(9) 0.0138(8) 0.0128(8) 0.0015(7) 0.0022(7) 0.0017(7)
C11 0.0154(9) 0.0169(9) 0.0159(9) 0.0018(7) -0.0014(7) 0.0047(8)
C12 0.0270(11) 0.0136(9) 0.0193(10) 0.0011(7) -0.0006(9) 0.0068(9)
C13 0.0251(11) 0.0115(9) 0.0186(10) -0.0003(7) -0.0005(8) 0.0011(8)
C14 0.0145(9) 0.0140(9) 0.0172(9) 0.0009(7) 0.0012(7) -0.0008(7)
C15 0.0155(9) 0.0129(9) 0.0171(9) 0.0004(7) -0.0007(7) -0.0039(7)
C16 0.0139(9) 0.0178(9) 0.0124(8) -0.0005(7) -0.0004(7) -0.0021(8)
C17 0.0159(10) 0.0190(10) 0.0186(9) -0.0039(8) 0.0018(8) -0.0002(8)
C18 0.0193(11) 0.0267(11) 0.0177(9) -0.0022(8) -0.0034(8) -0.0052(9)
C19 0.0206(10) 0.0212(10) 0.0147(9) 0.0017(8) 0.0004(8) 0.0008(8)
C20 0.0143(9) 0.0121(9) 0.0173(9) -0.0027(7) -0.0020(7) 0.0004(7)
C21 0.0190(10) 0.0167(9) 0.0250(10) -0.0050(8) -0.0038(8) 0.0050(8)
C22 0.0162(10) 0.0205(10) 0.0181(9) -0.0030(8) -0.0022(8) -0.0024(8)
C23 0.0227(11) 0.0126(9) 0.0209(10) -0.0007(8) 0.0000(8) -0.0033(8)
P1 0.0152(2) 0.0187(3) 0.0163(2) 0.0029(2) 0.00300(19) 0.0044(2)
F1 0.0576(11) 0.0431(9) 0.0308(8) 0.0084(7) 0.0246(7) 0.0230(8)
F2 0.0421(9) 0.0387(8) 0.0256(7) 0.0079(6) -0.0029(6) 0.0205(7)
F3 0.0222(7) 0.0306(7) 0.0196(6) -0.0045(5) 0.0033(5) 0.0032(6)
F4 0.0153(6) 0.0321(7) 0.0361(7) 0.0155(6) 0.0019(5) 0.0056(6)
F5 0.0260(7) 0.0288(7) 0.0425(8) -0.0103(6) -0.0046(6) -0.0022(6)
F6 0.0234(7) 0.0271(8) 0.0694(11) 0.0101(7) 0.0053(7) -0.0067(6)
N1S 0.0502(16) 0.0301(12) 0.0590(17) 0.0072(12) 0.0257(13) 0.0016(11)
C1S 0.0316(14) 0.0182(11) 0.0549(18) -0.0080(11) 0.0157(12) -0.0040(10)
C2S 0.0512(18) 0.0334(15) 0.0505(18) -0.0167(13) -0.0036(14) -0.0034(14)

loop_
_atom_type_symbol
_atom_type_description
_atom_type_scat_dispersion_real
_atom_type_scat_dispersion_imag
_atom_type_scat_source
C C 0.0033 0.0016 'International Tables Vol C Tables 4.2.6.8 and 6.1.1.4'
H H 0.0000 0.0000 'International Tables Vol C Tables 4.2.6.8 and 6.1.1.4'
N N 0.0061 0.0033 'International Tables Vol C Tables 4.2.6.8 and 6.1.1.4'
F F 0.0171 0.0103 'International Tables Vol C Tables 4.2.6.8 and 6.1.1.4'
P P 0.1023 0.0942 'International Tables Vol C Tables 4.2.6.8 and 6.1.1.4'
Cl Cl 0.1484 0.1585 'International Tables Vol C Tables 4.2.6.8 and 6.1.1.4'
Pd Pd -0.9988 1.0072 'International Tables Vol C Tables 4.2.6.8 and 6.1.1.4'

loop_
_geom_angle_atom_site_label_1
_geom_angle_atom_site_label_2
_geom_angle_atom_site_label_3
_geom_angle
N2 Pd1 C1 90.62(7)
N2 Pd1 N1 86.61(6)
C1 Pd1 N1 177.14(7)
N2 Pd1 Cl1 178.51(5)
C1 Pd1 Cl1 87.92(6)
N1 Pd1 Cl1 94.85(5)
N2 Pd1 N4 74.92(6)
C1 Pd1 N4 101.17(6)
N1 Pd1 N4 77.45(6)
Cl1 Pd1 N4 105.68(4)
N2 Pd1 N3 79.17(6)
C1 Pd1 N3 105.97(6)
N1 Pd1 N3 74.20(6)
Cl1 Pd1 N3 100.93(4)
N4 Pd1 N3 142.37(5)
C14 N1 C10 121.26(17)
C14 N1 Pd1 120.08(13)
C10 N1 Pd1 118.66(13)
C7 N2 C3 121.82(17)
C7 N2 Pd1 119.52(13)
C3 N2 Pd1 118.63(13)
C9 N3 C8 110.23(15)
C9 N3 C20 111.68(15)
C8 N3 C20 111.58(15)
C9 N3 Pd1 98.97(11)
C8 N3 Pd1 101.69(11)
C20 N3 Pd1 121.58(11)
C2 N4 C15 109.60(15)
C2 N4 C16 112.66(15)
C15 N4 C16 111.37(15)
C2 N4 Pd1 98.37(11)
C15 N4 Pd1 103.09(11)
C16 N4 Pd1 120.59(12)
Pd1 C1 H1A 109.5
Pd1 C1 H1B 109.5
H1A C1 H1B 109.5
Pd1 C1 H1C 109.5
H1A C1 H1C 109.5
H1B C1 H1C 109.5
N4 C2 C3 111.18(15)
N4 C2 H2A 109.4
C3 C2 H2A 109.4
N4 C2 H2B 109.4
C3 C2 H2B 109.4
H2A C2 H2B 108.0
N2 C3 C4 120.03(18)
N2 C3 C2 116.46(17)
C4 C3 C2 123.47(18)
C3 C4 C5 119.00(19)
C3 C4 H4 120.5
C5 C4 H4 120.5
C6 C5 C4 119.65(19)
C6 C5 H5 120.2
C4 C5 H5 120.2
C5 C6 C7 119.18(18)
C5 C6 H6 120.4
C7 C6 H6 120.4
N2 C7 C6 119.87(18)
N2 C7 C8 117.46(16)
C6 C7 C8 122.10(17)
N3 C8 C7 115.41(15)
N3 C8 H8A 108.4
C7 C8 H8A 108.4
N3 C8 H8B 108.4
C7 C8 H8B 108.4
H8A C8 H8B 107.5
N3 C9 C10 111.78(15)
N3 C9 H9A 109.3
C10 C9 H9A 109.3
N3 C9 H9B 109.3
C10 C9 H9B 109.3
H9A C9 H9B 107.9
N1 C10 C11 120.45(18)
N1 C10 C9 115.77(17)
C11 C10 C9 123.77(17)
C12 C11 C10 118.60(19)
C12 C11 H11 120.7
C10 C11 H11 120.7
C11 C12 C13 120.01(19)
C11 C12 H12 120.0
C13 C12 H12 120.0
C14 C13 C12 118.34(19)
C14 C13 H13 120.8
C12 C13 H13 120.8
N1 C14 C13 121.00(18)
N1 C14 C15 116.36(17)
C13 C14 C15 121.79(18)
N4 C15 C14 115.38(16)
N4 C15 H15A 108.4
C14 C15 H15A 108.4
N4 C15 H15B 108.4
C14 C15 H15B 108.4
H15A C15 H15B 107.5
N4 C16 C17 108.08(15)
N4 C16 C19 109.81(16)
C17 C16 C19 108.29(17)
N4 C16 C18 111.84(16)
C17 C16 C18 110.15(17)
C19 C16 C18 108.61(17)
C16 C17 H17A 109.5
C16 C17 H17B 109.5
H17A C17 H17B 109.5
C16 C17 H17C 109.5
H17A C17 H17C 109.5
H17B C17 H17C 109.5
C16 C18 H18A 109.5
C16 C18 H18B 109.5
H18A C18 H18B 109.5
C16 C18 H18C 109.5
H18A C18 H18C 109.5
H18B C18 H18C 109.5
C16 C19 H19A 109.5
C16 C19 H19B 109.5
H19A C19 H19B 109.5
C16 C19 H19C 109.5
H19A C19 H19C 109.5
H19B C19 H19C 109.5
C23 C20 N3 109.10(15)
C23 C20 C21 109.13(17)
N3 C20 C21 108.35(16)
C23 C20 C22 109.09(17)
N3 C20 C22 112.07(16)
C21 C20 C22 109.06(16)
C20 C21 H21A 109.5
C20 C21 H21B 109.5
H21A C21 H21B 109.5
C20 C21 H21C 109.5
H21A C21 H21C 109.5
H21B C21 H21C 109.5
C20 C22 H22A 109.5
C20 C22 H22B 109.5
H22A C22 H22B 109.5
C20 C22 H22C 109.5
H22A C22 H22C 109.5
H22B C22 H22C 109.5
C20 C23 H23A 109.5
C20 C23 H23B 109.5
H23A C23 H23B 109.5
C20 C23 H23C 109.5
H23A C23 H23C 109.5
H23B C23 H23C 109.5
F6 P1 F4 90.59(8)
F6 P1 F3 90.80(8)
F4 P1 F3 90.28(8)
F6 P1 F1 90.26(10)
F4 P1 F1 89.71(8)
F3 P1 F1 178.94(10)
F6 P1 F2 89.93(9)
F4 P1 F2 179.45(9)
F3 P1 F2 89.53(8)
F1 P1 F2 90.47(8)
F6 P1 F5 179.68(10)
F4 P1 F5 89.71(8)
F3 P1 F5 89.31(8)
F1 P1 F5 89.63(9)
F2 P1 F5 89.78(9)
N1S C1S C2S 179.7(3)
C1S C2S H2SA 109.5
C1S C2S H2SB 109.5
H2SA C2S H2SB 109.5
C1S C2S H2S3 109.5
H2SA C2S H2S3 109.5
H2SB C2S H2S3 109.5

loop_
_geom_bond_atom_site_label_1
_geom_bond_atom_site_label_2
_geom_bond_distance
Pd1 N2 2.0204(16)
Pd1 C1 2.0921(18)
Pd1 N1 2.0966(16)
Pd1 Cl1 2.3403(5)
Pd1 N4 2.4265(16)
Pd1 N3 2.4271(16)
N1 C14 1.331(2)
N1 C10 1.337(2)
N2 C7 1.339(2)
N2 C3 1.343(2)
N3 C9 1.490(2)
N3 C8 1.491(2)
N3 C20 1.527(2)
N4 C2 1.488(2)
N4 C15 1.494(2)
N4 C16 1.519(2)
C1 H1A 0.9800
C1 H1B 0.9800
C1 H1C 0.9800
C2 C3 1.507(3)
C2 H2A 0.9900
C2 H2B 0.9900
C3 C4 1.383(3)
C4 C5 1.385(3)
C4 H4 0.9500
C5 C6 1.384(3)
C5 H5 0.9500
C6 C7 1.385(3)
C6 H6 0.9500
C7 C8 1.510(3)
C8 H8A 0.9900
C8 H8B 0.9900
C9 C10 1.506(3)
C9 H9A 0.9900
C9 H9B 0.9900
C10 C11 1.385(3)
C11 C12 1.383(3)
C11 H11 0.9500
C12 C13 1.383(3)
C12 H12 0.9500
C13 C14 1.381(3)
C13 H13 0.9500
C14 C15 1.518(3)
C15 H15A 0.9900
C15 H15B 0.9900
C16 C17 1.528(3)
C16 C19 1.530(3)
C16 C18 1.536(3)
C17 H17A 0.9800
C17 H17B 0.9800
C17 H17C 0.9800
C18 H18A 0.9800
C18 H18B 0.9800
C18 H18C 0.9800
C19 H19A 0.9800
C19 H19B 0.9800
C19 H19C 0.9800
C20 C23 1.524(3)
C20 C21 1.531(3)
C20 C22 1.536(3)
C21 H21A 0.9800
C21 H21B 0.9800
C21 H21C 0.9800
C22 H22A 0.9800
C22 H22B 0.9800
C22 H22C 0.9800
C23 H23A 0.9800
C23 H23B 0.9800
C23 H23C 0.9800
P1 F6 1.5878(15)
P1 F4 1.5929(14)
P1 F3 1.5935(13)
P1 F1 1.5945(15)
P1 F2 1.5986(14)
P1 F5 1.6061(15)
N1S C1S 1.131(4)
C1S C2S 1.463(4)
C2S H2SA 0.9800
C2S H2SB 0.9800
C2S H2S3 0.9800

loop_
_geom_torsion_atom_site_label_1
_geom_torsion_atom_site_label_2
_geom_torsion_atom_site_label_3
_geom_torsion_atom_site_label_4
_geom_torsion
N2 Pd1 N1 C14 -76.12(15)
C1 Pd1 N1 C14 -62.1(14)
Cl1 Pd1 N1 C14 104.18(14)
N4 Pd1 N1 C14 -0.83(14)
N3 Pd1 N1 C14 -155.81(16)
N2 Pd1 N1 C10 104.13(14)
C1 Pd1 N1 C10 118.1(13)
Cl1 Pd1 N1 C10 -75.57(14)
N4 Pd1 N1 C10 179.42(15)
N3 Pd1 N1 C10 24.44(13)
C1 Pd1 N2 C7 104.21(15)
N1 Pd1 N2 C7 -76.48(15)
Cl1 Pd1 N2 C7 91.8(18)
N4 Pd1 N2 C7 -154.39(16)
N3 Pd1 N2 C7 -1.93(14)
C1 Pd1 N2 C3 -74.01(15)
N1 Pd1 N2 C3 105.30(15)
Cl1 Pd1 N2 C3 -86.4(18)
N4 Pd1 N2 C3 27.39(14)
N3 Pd1 N2 C3 179.85(15)
N2 Pd1 N3 C9 -125.72(12)
C1 Pd1 N3 C9 146.77(11)
N1 Pd1 N3 C9 -36.20(11)
Cl1 Pd1 N3 C9 55.80(11)
N4 Pd1 N3 C9 -78.73(14)
N2 Pd1 N3 C8 -12.75(11)
C1 Pd1 N3 C8 -100.27(12)
N1 Pd1 N3 C8 76.76(11)
Cl1 Pd1 N3 C8 168.76(10)
N4 Pd1 N3 C8 34.23(15)
N2 Pd1 N3 C20 111.87(14)
C1 Pd1 N3 C20 24.35(15)
N1 Pd1 N3 C20 -158.62(14)
Cl1 Pd1 N3 C20 -66.61(13)
N4 Pd1 N3 C20 158.85(12)
N2 Pd1 N4 C2 -37.13(11)
C1 Pd1 N4 C2 50.47(12)
N1 Pd1 N4 C2 -126.98(12)
Cl1 Pd1 N4 C2 141.45(10)
N3 Pd1 N4 C2 -85.19(14)
N2 Pd1 N4 C15 75.35(12)
C1 Pd1 N4 C15 162.95(11)
N1 Pd1 N4 C15 -14.49(11)
Cl1 Pd1 N4 C15 -106.07(11)
N3 Pd1 N4 C15 27.29(15)
N2 Pd1 N4 C16 -159.77(15)
C1 Pd1 N4 C16 -72.16(14)
N1 Pd1 N4 C16 110.39(14)
Cl1 Pd1 N4 C16 18.81(14)
N3 Pd1 N4 C16 152.18(12)
C15 N4 C2 C3 -64.3(2)
C16 N4 C2 C3 171.10(16)
Pd1 N4 C2 C3 42.88(17)
C7 N2 C3 C4 -6.1(3)
Pd1 N2 C3 C4 172.09(15)
C7 N2 C3 C2 171.38(18)
Pd1 N2 C3 C2 -10.4(2)
N4 C2 C3 N2 -28.3(2)
N4 C2 C3 C4 149.04(19)
N2 C3 C4 C5 0.2(3)
C2 C3 C4 C5 -177.1(2)
C3 C4 C5 C6 4.3(3)
C4 C5 C6 C7 -3.2(3)
C3 N2 C7 C6 7.3(3)
Pd1 N2 C7 C6 -170.90(14)
C3 N2 C7 C8 -164.32(17)
Pd1 N2 C7 C8 17.5(2)
C5 C6 C7 N2 -2.5(3)
C5 C6 C7 C8 168.66(19)
C9 N3 C8 C7 128.99(17)
C20 N3 C8 C7 -106.32(18)
Pd1 N3 C8 C7 24.75(17)
N2 C7 C8 N3 -30.7(2)
C6 C7 C8 N3 157.96(18)
C8 N3 C9 C10 -60.9(2)
C20 N3 C9 C10 174.49(15)
Pd1 N3 C9 C10 45.19(16)
C14 N1 C10 C11 -4.0(3)
Pd1 N1 C10 C11 175.74(14)
C14 N1 C10 C9 174.60(17)
Pd1 N1 C10 C9 -5.6(2)
N3 C9 C10 N1 -32.2(2)
N3 C9 C10 C11 146.37(18)
N1 C10 C11 C12 -1.4(3)
C9 C10 C11 C12 -179.86(19)
C10 C11 C12 C13 4.3(3)
C11 C12 C13 C14 -2.0(3)
C10 N1 C14 C13 6.4(3)
Pd1 N1 C14 C13 -173.31(15)
C10 N1 C14 C15 -163.21(17)
Pd1 N1 C14 C15 17.0(2)
C12 C13 C14 N1 -3.3(3)
C12 C13 C14 C15 165.72(19)
C2 N4 C15 C14 131.25(17)
C16 N4 C15 C14 -103.41(19)
Pd1 N4 C15 C14 27.28(18)
N1 C14 C15 N4 -31.9(2)
C13 C14 C15 N4 158.55(18)
C2 N4 C16 C17 176.48(16)
C15 N4 C16 C17 52.9(2)
Pd1 N4 C16 C17 -68.05(18)
C2 N4 C16 C19 -65.6(2)
C15 N4 C16 C19 170.80(16)
Pd1 N4 C16 C19 49.89(19)
C2 N4 C16 C18 55.1(2)
C15 N4 C16 C18 -68.6(2)
Pd1 N4 C16 C18 170.53(13)
C9 N3 C20 C23 -63.7(2)
C8 N3 C20 C23 172.46(15)
Pd1 N3 C20 C23 52.52(19)
C9 N3 C20 C21 177.63(16)
C8 N3 C20 C21 53.8(2)
Pd1 N3 C20 C21 -66.18(18)
C9 N3 C20 C22 57.2(2)
C8 N3 C20 C22 -66.6(2)
Pd1 N3 C20 C22 173.44(12)
